data_7032579
loop_
_publ_author_name
'Hawes, Chris S.'
'Kruger, Paul E.'

_publ_section_title
;
 Discrete and polymeric Cu(ii) complexes featuring substituted indazole
 ligands: their synthesis and structural chemistry.
;
_journal_issue 43
_journal_name_full 'Dalton transactions (Cambridge, England : 2003)'
_journal_page_first 16450
_journal_page_last 16458
_journal_paper_doi 10.1039/c4dt02428a
_journal_volume 43
_journal_year 2014
_chemical_absolute_configuration unk
_chemical_formula_moiety 'C12 H9 N3'
_chemical_formula_sum 'C12 H9 N3'
_chemical_formula_weight 195.22
_chemical_name_systematic
;
 ? 
;
_space_group_crystal_system orthorhombic
_space_group_IT_number 19
_space_group_name_Hall 'P 2ac 2ab'
_space_group_name_H-M_alt 'P 21 21 21'
_symmetry_space_group_name_Hall 'P 2ac 2ab'
_symmetry_space_group_name_H-M 'P 21 21 21'
_atom_sites_solution_hydrogens geom
_atom_sites_solution_primary direct
_atom_sites_solution_secondary difmap
_audit_creation_date 2014-04-25
_audit_creation_method
;
Olex2 1.2
(compiled 2014.03.20 svn.r2914 for OlexSys, GUI svn.r4816)
;
_cell_angle_alpha 90.00
_cell_angle_beta 90.00
_cell_angle_gamma 90.00
_cell_formula_units_Z 4
_cell_length_a 5.0020(6)
_cell_length_b 13.078(2)
_cell_length_c 14.257(2)
_cell_measurement_reflns_used 2132
_cell_measurement_temperature 120.0(10)
_cell_measurement_theta_max 73.5880
_cell_measurement_theta_min 3.0986
_cell_volume 932.6(2)
_computing_cell_refinement
;
CrysAlisPro, Agilent Technologies,
Version 1.171.35.19 (release 27-10-2011 CrysAlis171 .NET)
(compiled Oct 27 2011,15:02:11)
;
_computing_data_collection
;
CrysAlisPro, Agilent Technologies,
Version 1.171.35.19 (release 27-10-2011 CrysAlis171 .NET)
(compiled Oct 27 2011,15:02:11)
;
_computing_data_reduction
;
CrysAlisPro, Agilent Technologies,
Version 1.171.35.19 (release 27-10-2011 CrysAlis171 .NET)
(compiled Oct 27 2011,15:02:11)
;
_computing_molecular_graphics 'Olex2 (Dolomanov et al., 2009)'
_computing_publication_material 'Olex2 (Dolomanov et al., 2009)'
_computing_structure_refinement 'XL (Sheldrick, 2008)'
_computing_structure_solution 'XS (Sheldrick, 2008)'
_diffrn_ambient_temperature 120.0(10)
_diffrn_detector_area_resol_mean 10.6501
_diffrn_measured_fraction_theta_full 0.999
_diffrn_measured_fraction_theta_max 0.973
_diffrn_measurement_device_type 'SuperNova, Dual, Cu at zero, Atlas'
_diffrn_measurement_method '\w scans'
_diffrn_orient_matrix_UB_11 0.1794301000
_diffrn_orient_matrix_UB_12 0.0617150000
_diffrn_orient_matrix_UB_13 -0.0671924000
_diffrn_orient_matrix_UB_21 0.1783259000
_diffrn_orient_matrix_UB_22 0.0315707000
_diffrn_orient_matrix_UB_23 0.0830077000
_diffrn_orient_matrix_UB_31 0.1755071000
_diffrn_orient_matrix_UB_32 -0.0952151000
_diffrn_orient_matrix_UB_33 -0.0159120000
_diffrn_radiation_monochromator mirror
_diffrn_radiation_type CuK\a
_diffrn_radiation_wavelength 1.54184
_diffrn_reflns_av_R_equivalents 0.0169
_diffrn_reflns_av_unetI/netI 0.0237
_diffrn_reflns_limit_h_max 5
_diffrn_reflns_limit_h_min -5
_diffrn_reflns_limit_k_max 15
_diffrn_reflns_limit_k_min -16
_diffrn_reflns_limit_l_max 15
_diffrn_reflns_limit_l_min -17
_diffrn_reflns_number 3567
_diffrn_reflns_theta_full 67.50
_diffrn_reflns_theta_max 73.73
_diffrn_reflns_theta_min 4.59
_diffrn_source 'SuperNova (Cu) X-ray Source'
_exptl_absorpt_coefficient_mu 0.688
_exptl_absorpt_correction_T_max 1.00000
_exptl_absorpt_correction_T_min 0.90776
_exptl_absorpt_correction_type multi-scan
_exptl_absorpt_process_details
;
CrysAlisPro, Agilent Technologies,
Version 1.171.35.19 (release 27-10-2011 CrysAlis171 .NET)
(compiled Oct 27 2011,15:02:11)
Empirical absorption correction using spherical harmonics,
 implemented in SCALE3 ABSPACK scaling algorithm.
;
_exptl_crystal_colour colourless
_exptl_crystal_density_diffrn 1.390
_exptl_crystal_density_method 'not measured'
_exptl_crystal_description rod
_exptl_crystal_F_000 408
_exptl_crystal_size_max 0.30
_exptl_crystal_size_mid 0.08
_exptl_crystal_size_min 0.08
_refine_diff_density_max 0.145
_refine_diff_density_min -0.211
_refine_diff_density_rms 0.044
_refine_ls_abs_structure_details 'Flack H D (1983), Acta Cryst. A39, 876-881'
_refine_ls_abs_structure_Flack -0.2(6)
_refine_ls_extinction_method none
_refine_ls_goodness_of_fit_ref 1.123
_refine_ls_hydrogen_treatment constr
_refine_ls_matrix_type full
_refine_ls_number_parameters 136
_refine_ls_number_reflns 1742
_refine_ls_number_restraints 0
_refine_ls_restrained_S_all 1.123
_refine_ls_R_factor_all 0.0360
_refine_ls_R_factor_gt 0.0335
_refine_ls_shift/su_max 0.000
_refine_ls_shift/su_mean 0.000
_refine_ls_structure_factor_coef Fsqd
_refine_ls_weighting_details 'calc w=1/[\s^2^(Fo^2^)+(0.0384P)^2^+0.3252P] where P=(Fo^2^+2Fc^2^)/3'
_refine_ls_weighting_scheme calc
_refine_ls_wR_factor_gt 0.0877
_refine_ls_wR_factor_ref 0.0894
_reflns_number_gt 1640
_reflns_number_total 1742
_reflns_threshold_expression >2sigma(I)
_cod_data_source_file c4dt02428a2.cif
_cod_data_source_block L1
_cod_depositor_comments 'Adding full bibliography for 7032579--7032585.cif.'
_cod_database_code 7032579
_reflns_odcompleteness_completeness 99.90
_reflns_odcompleteness_iscentric 1
_reflns_odcompleteness_theta 66.97
_olex2_refinement_description
;
1. Fixed Uiso
 At 1.2 times of:
  All C(H) groups
2.a Aromatic/amide H refined with riding coordinates:
 C2(H2), C3(H3), C4(H4), C5(H5), C9(H9), C11(H11), C12(H12), C13(H13), C14(H14)
;

loop_
_space_group_symop_id
_space_group_symop_operation_xyz
1 'x, y, z'
2 '-x+1/2, -y, z+1/2'
3 'x+1/2, -y+1/2, -z'
4 '-x, y+1/2, -z+1/2'

loop_
_atom_site_label
_atom_site_type_symbol
_atom_site_fract_x
_atom_site_fract_y
_atom_site_fract_z
_atom_site_U_iso_or_equiv
_atom_site_adp_type
_atom_site_occupancy
_atom_site_calc_flag
_atom_site_refinement_flags_posn
N1 N 0.2602(3) 1.13135(11) 0.92239(10) 0.0224(3) Uani 1 d .
C2 C 0.4412(4) 1.20754(14) 0.91882(13) 0.0243(4) Uani 1 d .
H2 H 0.4460 1.2548 0.9694 0.029 Uiso 1 calc R
C3 C 0.6203(4) 1.22121(14) 0.84617(13) 0.0253(4) Uani 1 d .
H3 H 0.7442 1.2763 0.8465 0.030 Uiso 1 calc R
C4 C 0.6130(4) 1.15152(14) 0.77258(13) 0.0248(4) Uani 1 d .
H4 H 0.7329 1.1586 0.7213 0.030 Uiso 1 calc R
C5 C 0.4318(4) 1.07220(14) 0.77402(12) 0.0235(4) Uani 1 d .
H5 H 0.4237 1.0238 0.7244 0.028 Uiso 1 calc R
C6 C 0.2605(4) 1.06551(12) 0.85120(12) 0.0191(4) Uani 1 d .
N7 N 0.0721(3) 0.98589(11) 0.85745(10) 0.0199(3) Uani 1 d .
N8 N 0.0524(3) 0.91779(11) 0.78439(10) 0.0236(3) Uani 1 d .
C9 C -0.1411(4) 0.85414(14) 0.80719(13) 0.0253(4) Uani 1 d .
H9 H -0.1980 0.7989 0.7688 0.030 Uiso 1 calc R
C10 C -0.2551(4) 0.87770(13) 0.89601(12) 0.0225(4) Uani 1 d .
C11 C -0.4630(4) 0.83688(14) 0.95089(13) 0.0244(4) Uani 1 d .
H11 H -0.5615 0.7790 0.9303 0.029 Uiso 1 calc R
C12 C -0.5199(4) 0.88309(14) 1.03507(14) 0.0264(4) Uani 1 d .
H12 H -0.6606 0.8572 1.0730 0.032 Uiso 1 calc R
C13 C -0.3725(4) 0.96830(14) 1.06593(12) 0.0255(4) Uani 1 d .
H13 H -0.4169 0.9987 1.1244 0.031 Uiso 1 calc R
C14 C -0.1655(4) 1.00921(13) 1.01411(12) 0.0230(4) Uani 1 d .
H14 H -0.0646 1.0658 1.0363 0.028 Uiso 1 calc R
C15 C -0.1108(4) 0.96367(13) 0.92729(11) 0.0195(4) Uani 1 d .

loop_
_atom_site_aniso_label
_atom_site_aniso_U_11
_atom_site_aniso_U_22
_atom_site_aniso_U_33
_atom_site_aniso_U_23
_atom_site_aniso_U_13
_atom_site_aniso_U_12
N1 0.0219(8) 0.0209(7) 0.0243(8) -0.0012(6) -0.0014(7) 0.0015(6)
C2 0.0253(10) 0.0230(8) 0.0247(8) -0.0001(7) -0.0020(8) 0.0002(7)
C3 0.0229(11) 0.0221(8) 0.0310(9) 0.0041(7) -0.0019(8) -0.0013(7)
C4 0.0231(11) 0.0277(9) 0.0236(9) 0.0055(7) 0.0017(8) 0.0015(8)
C5 0.0239(10) 0.0241(8) 0.0226(8) 0.0011(7) -0.0006(8) 0.0032(7)
C6 0.0170(9) 0.0195(8) 0.0207(8) 0.0017(6) -0.0032(7) 0.0031(7)
N7 0.0198(8) 0.0213(7) 0.0185(7) -0.0023(6) -0.0005(6) 0.0008(6)
N8 0.0254(9) 0.0248(7) 0.0207(7) -0.0047(6) -0.0020(6) 0.0003(7)
C9 0.0255(11) 0.0235(8) 0.0267(9) -0.0046(7) -0.0042(8) -0.0019(8)
C10 0.0206(10) 0.0232(8) 0.0235(9) 0.0023(7) -0.0029(7) 0.0013(7)
C11 0.0218(10) 0.0225(8) 0.0288(9) 0.0024(7) -0.0028(8) -0.0013(7)
C12 0.0236(11) 0.0276(9) 0.0280(9) 0.0071(8) 0.0037(8) 0.0013(8)
C13 0.0284(11) 0.0262(8) 0.0221(9) 0.0031(7) 0.0028(8) 0.0032(8)
C14 0.0246(11) 0.0217(8) 0.0228(9) 0.0001(7) -0.0014(7) 0.0016(7)
C15 0.0191(9) 0.0205(7) 0.0190(8) 0.0037(7) -0.0018(7) 0.0021(7)

loop_
_atom_type_symbol
_atom_type_description
_atom_type_scat_dispersion_real
_atom_type_scat_dispersion_imag
_atom_type_scat_source
C C 0.0181 0.0091 'International Tables Vol C Tables 4.2.6.8 and 6.1.1.4'
H H 0.0000 0.0000 'International Tables Vol C Tables 4.2.6.8 and 6.1.1.4'
N N 0.0311 0.0180 'International Tables Vol C Tables 4.2.6.8 and 6.1.1.4'

loop_
_geom_angle_atom_site_label_1
_geom_angle_atom_site_label_2
_geom_angle_atom_site_label_3
_geom_angle
C6 N1 C2 116.67(16)
N1 C2 C3 124.06(17)
C2 C3 C4 117.64(17)
C5 C4 C3 119.98(18)
C4 C5 C6 117.54(17)
N1 C6 C5 124.10(17)
N1 C6 N7 115.45(16)
C5 C6 N7 120.46(15)
N8 N7 C6 118.67(14)
N8 N7 C15 111.23(14)
C15 N7 C6 130.09(15)
C9 N8 N7 105.98(14)
N8 C9 C10 112.16(16)
C11 C10 C9 135.17(18)
C11 C10 C15 120.37(17)
C15 C10 C9 104.45(16)
C12 C11 C10 118.17(17)
C11 C12 C13 120.89(18)
C14 C13 C12 122.20(18)
C13 C14 C15 117.06(17)
N7 C15 C10 106.18(15)
N7 C15 C14 132.54(17)
C14 C15 C10 121.28(17)

loop_
_geom_bond_atom_site_label_1
_geom_bond_atom_site_label_2
_geom_bond_distance
N1 C2 1.347(2)
N1 C6 1.331(2)
C2 C3 1.381(3)
C3 C4 1.390(3)
C4 C5 1.378(3)
C5 C6 1.397(3)
C6 N7 1.407(2)
N7 N8 1.3740(19)
N7 C15 1.383(2)
N8 C9 1.317(2)
C9 C10 1.422(3)
C10 C11 1.407(3)
C10 C15 1.408(2)
C11 C12 1.373(3)
C12 C13 1.407(3)
C13 C14 1.380(3)
C14 C15 1.401(2)

loop_
_geom_torsion_atom_site_label_1
_geom_torsion_atom_site_label_2
_geom_torsion_atom_site_label_3
_geom_torsion_atom_site_label_4
_geom_torsion
N1 C2 C3 C4 -0.3(3)
N1 C6 N7 N8 176.99(15)
N1 C6 N7 C15 -1.6(3)
C2 N1 C6 C5 -1.1(3)
C2 N1 C6 N7 179.08(15)
C2 C3 C4 C5 -0.2(3)
C3 C4 C5 C6 0.0(3)
C4 C5 C6 N1 0.7(3)
C4 C5 C6 N7 -179.49(16)
C5 C6 N7 N8 -2.8(2)
C5 C6 N7 C15 178.58(18)
C6 N1 C2 C3 0.9(3)
C6 N7 N8 C9 -178.32(15)
C6 N7 C15 C10 178.04(16)
C6 N7 C15 C14 -2.0(3)
N7 N8 C9 C10 -0.2(2)
N8 N7 C15 C10 -0.64(19)
N8 N7 C15 C14 179.33(18)
N8 C9 C10 C11 178.6(2)
N8 C9 C10 C15 -0.2(2)
C9 C10 C11 C12 -178.7(2)
C9 C10 C15 N7 0.48(18)
C9 C10 C15 C14 -179.49(16)
C10 C11 C12 C13 -0.6(3)
C11 C10 C15 N7 -178.55(16)
C11 C10 C15 C14 1.5(3)
C11 C12 C13 C14 -0.2(3)
C12 C13 C14 C15 1.5(3)
C13 C14 C15 N7 177.89(18)
C13 C14 C15 C10 -2.1(2)
C15 N7 N8 C9 0.53(19)
C15 C10 C11 C12 -0.1(3)
